data_4518783
loop_
_publ_author_name
'Roztocki, Kornel'
'Rauche, Marcus'
'Bon, Volodymyr'
'Kaskel, Stefan'
'Brunner, Eike'
'Matoga, Dariusz'

_publ_section_title
;
 Combining <i>In Situ</i> Techniques (XRD, IR, and <sup>13</sup>C NMR) and
 Gas Adsorption Measurements Reveals CO<sub>2</sub>-Induced Structural
 Transitions and High CO<sub>2</sub>/CH<sub>4</sub> Selectivity for a
 Flexible Metal-Organic Framework JUK-8.
;
_journal_issue 24
_journal_name_full 'ACS applied materials &amp; interfaces'
_journal_page_first 28503
_journal_page_last 28513
_journal_paper_doi 10.1021/acsami.1c07268
_journal_volume 13
_journal_year 2021
_chemical_formula_sum 'C34 H28 N6 O9 Zn'
_chemical_formula_weight 729.99
_space_group_crystal_system monoclinic
_space_group_IT_number 15
_space_group_name_Hall '-C 2yc'
_space_group_name_H-M_alt 'C 1 2/c 1'
_atom_sites_solution_hydrogens mixed
_audit_creation_method SHELXL-2013
_cell_angle_alpha 90
_cell_angle_beta 94.0070(10)
_cell_angle_gamma 90
_cell_formula_units_Z 8
_cell_length_a 13.8699(3)
_cell_length_b 17.5411(3)
_cell_length_c 27.7173(3)
_cell_measurement_reflns_used 13006
_cell_measurement_temperature 130(2)
_cell_measurement_theta_max 29.0580
_cell_measurement_theta_min 2.9440
_cell_volume 6726.9(2)
_computing_cell_refinement 'CrysAlisPro 1.171.39.46 (Rigaku OD, 2018)'
_computing_data_collection 'CrysAlisPro 1.171.39.46 (Rigaku OD, 2018)'
_computing_data_reduction 'CrysAlisPro 1.171.39.46 (Rigaku OD, 2018)'
_computing_molecular_graphics
;
  ORTEP-3 for Windows (Farrugia, 2012); MERCURY (Version
  1.4; Macrae et al., 2008)
;
_computing_structure_refinement 'SHELXL-2014/7 (Sheldrick, 2014)'
_computing_structure_solution 'SIR2014 (Burla et al., 2015)'
_diffrn_ambient_environment N~2~
_diffrn_ambient_temperature 130(1)
_diffrn_detector 'CCD plate'
_diffrn_detector_area_resol_mean 10.3756
_diffrn_detector_type Atlas
_diffrn_measured_fraction_theta_full 0.998
_diffrn_measured_fraction_theta_max 0.934
_diffrn_measurement_device 'four-circle diffractometer'
_diffrn_measurement_device_type 'SuperNova, Dual, Cu at home/near, Atlas'
_diffrn_radiation_monochromator mirror
_diffrn_radiation_probe x-ray
_diffrn_radiation_type 'Mo K\a'
_diffrn_radiation_wavelength 0.71073
_diffrn_reflns_av_R_equivalents 0.0562
_diffrn_reflns_av_unetI/netI 0.0605
_diffrn_reflns_Laue_measured_fraction_full 0.998
_diffrn_reflns_Laue_measured_fraction_max 0.934
_diffrn_reflns_limit_h_max 18
_diffrn_reflns_limit_h_min -18
_diffrn_reflns_limit_k_max 24
_diffrn_reflns_limit_k_min -23
_diffrn_reflns_limit_l_max 38
_diffrn_reflns_limit_l_min -37
_diffrn_reflns_number 41158
_diffrn_reflns_point_group_measured_fraction_full 0.998
_diffrn_reflns_point_group_measured_fraction_max 0.934
_diffrn_reflns_theta_full 25.242
_diffrn_reflns_theta_max 29.697
_diffrn_reflns_theta_min 2.750
_diffrn_source 'micro-focus sealed X-ray tube'
_diffrn_source_type 'SuperNova (Mo) X-ray Source'
_exptl_absorpt_coefficient_mu 0.794
_exptl_absorpt_correction_T_max 1.00000
_exptl_absorpt_correction_T_min 0.58874
_exptl_absorpt_correction_type multi-scan
_exptl_absorpt_process_details
;
CrysAlisPro 1.171.39.46 (Rigaku Oxford Diffraction, 2018)
Empirical absorption correction using spherical harmonics,
 implemented in SCALE3 ABSPACK scaling algorithm.
;
_exptl_crystal_colour colourless
_exptl_crystal_density_diffrn 1.442
_exptl_crystal_density_method 'not measured'
_exptl_crystal_description block
_exptl_crystal_F_000 3008
_exptl_crystal_size_max 0.40
_exptl_crystal_size_mid 0.25
_exptl_crystal_size_min 0.20
_refine_diff_density_max 0.999
_refine_diff_density_min -0.545
_refine_diff_density_rms 0.081
_refine_ls_extinction_method none
_refine_ls_goodness_of_fit_ref 1.085
_refine_ls_hydrogen_treatment mixed
_refine_ls_matrix_type full
_refine_ls_number_parameters 463
_refine_ls_number_reflns 8937
_refine_ls_number_restraints 3
_refine_ls_restrained_S_all 1.085
_refine_ls_R_factor_all 0.1066
_refine_ls_R_factor_gt 0.0594
_refine_ls_shift/su_max 0.000
_refine_ls_shift/su_mean 0.000
_refine_ls_structure_factor_coef Fsqd
_refine_ls_weighting_details 'w=1/[\s^2^(Fo^2^)+(0.0270P)^2^+26.1244P] where P=(Fo^2^+2Fc^2^)/3'
_refine_ls_weighting_scheme calc
_refine_ls_wR_factor_gt 0.1118
_refine_ls_wR_factor_ref 0.1278
_reflns_Friedel_coverage 0.000
_reflns_number_gt 5823
_reflns_number_total 8938
_reflns_threshold_expression 'I > 2\s(I)'
_cod_data_source_file am1c07268_si_003.cif
_cod_data_source_block shelx
_cod_depositor_comments 'Adding full bibliography for 4518783--4518785.cif.'
_cod_original_sg_symbol_H-M 'C 2/c'
_cod_database_code 4518783
_shelx_space_group_comment
;
The symmetry employed for this shelxl refinement is uniquely defined
by the following loop, which should always be used as a source of
symmetry information in preference to the above space-group names.
They are only intended as comments.
;
_shelxl_version_number 2013-4

loop_
_space_group_symop_operation_xyz
'x, y, z'
'-x, y, -z+1/2'
'x+1/2, y+1/2, z'
'-x+1/2, y+1/2, -z+1/2'
'-x, -y, -z'
'x, -y, z-1/2'
'-x+1/2, -y+1/2, -z'
'x+1/2, -y+1/2, z-1/2'

loop_
_atom_site_label
_atom_site_type_symbol
_atom_site_fract_x
_atom_site_fract_y
_atom_site_fract_z
_atom_site_U_iso_or_equiv
_atom_site_adp_type
_atom_site_occupancy
_atom_site_site_symmetry_order
_atom_site_calc_flag
_atom_site_refinement_flags_posn
_atom_site_refinement_flags_adp
_atom_site_refinement_flags_occupancy
_atom_site_disorder_assembly
_atom_site_disorder_group
Zn1 Zn 0.23394(3) 0.36464(2) 0.18899(2) 0.02502(10) Uani 1 1 d . . . . .
O3 O 0.25182(15) 0.55936(12) 0.62320(7) 0.0263(5) Uani 1 1 d . . . . .
O6 O 0.20351(17) 0.43932(13) 0.24951(8) 0.0325(5) Uani 1 1 d . . . . .
O2 O -0.41492(16) -0.04483(13) -0.10361(8) 0.0324(5) Uani 1 1 d . . . . .
O1 O -0.21799(17) 0.13675(14) -0.00185(9) 0.0395(6) Uani 1 1 d . . . . .
N5 N -0.5878(2) -0.07874(15) -0.15029(9) 0.0271(6) Uani 1 1 d . . . . .
O4 O 0.30122(17) 0.67801(13) 0.62791(7) 0.0330(5) Uani 1 1 d . . . . .
O7 O 0.35023(17) 0.42250(14) 0.22648(8) 0.0339(5) Uani 1 1 d . . . . .
N1 N 0.09220(19) 0.33888(15) 0.16648(9) 0.0266(6) Uani 1 1 d . . . . .
N4 N -0.57632(19) -0.02258(14) -0.11612(9) 0.0254(6) Uani 1 1 d . . . . .
H4 H -0.6262 0.0049 -0.1086 0.030 Uiso 1 1 calc R U . . .
N2 N -0.1942(2) 0.22322(16) 0.07731(10) 0.0322(6) Uani 1 1 d . . . . .
C8 C -0.3888(2) 0.13246(17) -0.00047(11) 0.0259(6) Uani 1 1 d . . . . .
C14 C -0.4872(2) -0.00943(17) -0.09376(11) 0.0236(6) Uani 1 1 d . . . . .
N3 N -0.2841(2) 0.20267(16) 0.05841(10) 0.0336(7) Uani 1 1 d . . . . .
H3 H -0.3367 0.2179 0.0717 0.040 Uiso 1 1 calc R U . . .
C16 C -0.6944(2) -0.14709(18) -0.20502(11) 0.0264(7) Uani 1 1 d . . . . .
C13 C -0.3958(2) 0.07872(17) -0.03758(11) 0.0254(7) Uani 1 1 d . . . . .
H13 H -0.3386 0.0608 -0.0508 0.030 Uiso 1 1 calc R U . . .
C2 C -0.0795(2) 0.35218(19) 0.16615(11) 0.0294(7) Uani 1 1 d . . . . .
H2 H -0.1332 0.3780 0.1780 0.035 Uiso 1 1 calc R U . . .
C12 C -0.4848(2) 0.05091(17) -0.05547(10) 0.0227(6) Uani 1 1 d . . . . .
O5 O 0.4620(2) 0.58505(18) 0.42660(9) 0.0555(9) Uani 1 1 d . . . . .
C10 C -0.5621(2) 0.13060(19) 0.00111(11) 0.0304(7) Uani 1 1 d . . . . .
H10 H -0.6193 0.1487 0.0142 0.037 Uiso 1 1 calc R U . . .
C11 C -0.5684(2) 0.07702(18) -0.03546(11) 0.0266(7) Uani 1 1 d . . . . .
H11 H -0.6297 0.0578 -0.0471 0.032 Uiso 1 1 calc R U . . .
C19 C -0.6222(2) -0.1930(2) -0.22183(12) 0.0333(8) Uani 1 1 d . . . . .
H19 H -0.5563 -0.1848 -0.2114 0.040 Uiso 1 1 calc R U . . .
C1 C 0.0138(2) 0.37275(18) 0.18180(10) 0.0256(6) Uani 1 1 d . . . . .
H1 H 0.0225 0.4130 0.2046 0.031 Uiso 1 1 calc R U . . .
C4 C -0.0120(3) 0.2565(2) 0.11773(12) 0.0331(8) Uani 1 1 d . . . . .
H4A H -0.0185 0.2149 0.0958 0.040 Uiso 1 1 calc R U . . .
C34 C 0.2937(3) 0.44793(18) 0.25649(11) 0.0294(7) Uani 1 1 d . . . . .
C3 C -0.0936(2) 0.29284(19) 0.13263(11) 0.0278(7) Uani 1 1 d . . . . .
C31 C 0.3363(2) 0.48563(19) 0.30153(11) 0.0287(7) Uani 1 1 d . . . . .
C9 C -0.4728(2) 0.15818(18) 0.01886(11) 0.0292(7) Uani 1 1 d . . . . .
H9 H -0.4690 0.1947 0.0442 0.035 Uiso 1 1 calc R U . . .
C7 C -0.2892(2) 0.15717(17) 0.01774(12) 0.0286(7) Uani 1 1 d . . . . .
C30 C 0.2764(3) 0.5191(2) 0.33407(12) 0.0360(8) Uani 1 1 d . . . . .
H30 H 0.2084 0.5196 0.3271 0.043 Uiso 1 1 calc R U . . .
C15 C -0.6741(2) -0.08720(18) -0.16936(11) 0.0284(7) Uani 1 1 d . . . . .
H15 H -0.7244 -0.0546 -0.1603 0.034 Uiso 1 1 calc R U . . .
C6 C -0.1899(3) 0.2707(2) 0.11264(12) 0.0352(8) Uani 1 1 d . . . . .
H6 H -0.2467 0.2906 0.1252 0.042 Uiso 1 1 calc R U . . .
C28 C 0.4150(3) 0.5504(2) 0.38644(12) 0.0414(9) Uani 1 1 d . . . . .
C5 C 0.0776(3) 0.28057(19) 0.13466(11) 0.0321(8) Uani 1 1 d . . . . .
H5 H 0.1325 0.2552 0.1236 0.039 Uiso 1 1 calc R U . . .
C18 C -0.8078(2) -0.2203(2) -0.25428(12) 0.0336(8) Uani 1 1 d . . . . .
H18 H -0.8730 -0.2297 -0.2657 0.040 Uiso 1 1 calc R U . . .
N6 N -0.73884(19) -0.26561(16) -0.26974(9) 0.0277(6) Uani 1 1 d . . . . .
C17 C -0.7888(3) -0.1606(2) -0.22252(12) 0.0345(8) Uani 1 1 d . . . . .
H17 H -0.8398 -0.1293 -0.2128 0.041 Uiso 1 1 calc R U . . .
C20 C -0.6481(2) -0.2509(2) -0.25393(12) 0.0334(8) Uani 1 1 d . . . . .
H20 H -0.5984 -0.2818 -0.2654 0.040 Uiso 1 1 calc R U . . .
C32 C 0.4357(3) 0.4847(2) 0.31225(11) 0.0352(8) Uani 1 1 d . . . . .
H32 H 0.4767 0.4615 0.2904 0.042 Uiso 1 1 calc R U . . .
C25 C 0.4147(3) 0.5910(2) 0.46917(12) 0.0457(11) Uani 1 1 d . . . . .
C29 C 0.3163(3) 0.5519(2) 0.37671(12) 0.0396(9) Uani 1 1 d . . . . .
H29 H 0.2758 0.5750 0.3988 0.048 Uiso 1 1 calc R U . . .
C33 C 0.4754(3) 0.5174(2) 0.35472(12) 0.0397(9) Uani 1 1 d . . . . .
H33 H 0.5434 0.5171 0.3619 0.048 Uiso 1 1 calc R U . . .
C26 C 0.4143(4) 0.6614(3) 0.49122(15) 0.0775(19) Uani 1 1 d . . . . .
H26 H 0.4407 0.7044 0.4761 0.093 Uiso 1 1 calc R U . . .
C27 C 0.3752(4) 0.6689(2) 0.53561(13) 0.0625(15) Uani 1 1 d . . . . .
H27 H 0.3754 0.7172 0.5510 0.075 Uiso 1 1 calc R U . . .
C22 C 0.3360(2) 0.60684(19) 0.55758(11) 0.0301(7) Uani 1 1 d . . . . .
C23 C 0.3366(2) 0.53630(19) 0.53452(11) 0.0300(7) Uani 1 1 d . . . . .
H23 H 0.3099 0.4932 0.5495 0.036 Uiso 1 1 calc R U . . .
C24 C 0.3756(3) 0.5281(2) 0.49014(12) 0.0355(8) Uani 1 1 d . . . . .
H24 H 0.3753 0.4799 0.4745 0.043 Uiso 1 1 calc R U . . .
C21 C 0.2944(2) 0.61512(18) 0.60528(11) 0.0269(7) Uani 1 1 d . . . . .
O1W O 0.4298(2) 0.20040(17) 0.14059(12) 0.0527(8) Uani 1 1 d . . . . .
H1W1 H 0.373(3) 0.221(3) 0.1311(16) 0.063 Uiso 1 1 d . U . . .
H2W1 H 0.420(3) 0.156(3) 0.1314(17) 0.063 Uiso 1 1 d . U . . .
O2W O -0.4209(2) 0.2869(2) 0.11294(13) 0.0665(9) Uani 1 1 d D . . . .
H1W2 H -0.464(2) 0.258(2) 0.1219(17) 0.080 Uiso 1 1 d D U . . .
H2W2 H -0.446(3) 0.3231(19) 0.0970(17) 0.080 Uiso 1 1 d D U . . .

loop_
_atom_site_aniso_label
_atom_site_aniso_U_11
_atom_site_aniso_U_22
_atom_site_aniso_U_33
_atom_site_aniso_U_23
_atom_site_aniso_U_13
_atom_site_aniso_U_12
Zn1 0.0285(2) 0.02743(19) 0.01881(16) -0.00011(15) -0.00053(13) 0.00159(17)
O3 0.0265(12) 0.0285(12) 0.0240(11) 0.0042(9) 0.0016(9) -0.0078(10)
O6 0.0349(14) 0.0359(13) 0.0261(11) -0.0014(10) -0.0022(10) -0.0008(11)
O2 0.0256(12) 0.0343(13) 0.0371(13) -0.0094(10) 0.0011(10) 0.0032(10)
O1 0.0330(13) 0.0339(13) 0.0499(14) -0.0108(12) -0.0095(11) 0.0016(12)
N5 0.0309(15) 0.0229(13) 0.0270(13) -0.0050(11) -0.0009(11) 0.0019(11)
O4 0.0450(15) 0.0314(13) 0.0232(11) -0.0055(9) 0.0065(10) -0.0153(11)
O7 0.0404(14) 0.0400(14) 0.0219(11) -0.0059(10) 0.0062(10) -0.0103(11)
N1 0.0302(15) 0.0278(14) 0.0212(12) -0.0005(10) -0.0016(11) 0.0016(11)
N4 0.0241(14) 0.0220(13) 0.0295(13) -0.0071(11) -0.0027(11) 0.0057(11)
N2 0.0343(16) 0.0308(15) 0.0300(14) 0.0015(12) -0.0069(12) -0.0086(13)
C8 0.0311(17) 0.0188(14) 0.0268(14) 0.0034(13) -0.0056(12) -0.0009(14)
C14 0.0241(17) 0.0215(15) 0.0249(15) 0.0014(12) -0.0003(12) -0.0008(13)
N3 0.0321(16) 0.0358(16) 0.0320(15) -0.0028(12) -0.0046(12) -0.0107(13)
C16 0.0262(16) 0.0254(17) 0.0272(15) -0.0037(12) -0.0015(12) 0.0011(13)
C13 0.0272(17) 0.0228(15) 0.0261(15) 0.0019(12) 0.0007(13) 0.0019(13)
C2 0.0299(17) 0.0328(18) 0.0257(15) -0.0014(13) 0.0036(13) -0.0013(14)
C12 0.0251(16) 0.0184(14) 0.0240(14) 0.0016(12) -0.0018(12) 0.0007(12)
O5 0.0623(19) 0.079(2) 0.0270(12) -0.0228(13) 0.0184(12) -0.0455(17)
C10 0.0292(17) 0.0301(17) 0.0316(16) -0.0053(14) -0.0007(13) 0.0065(15)
C11 0.0264(17) 0.0264(16) 0.0262(15) -0.0016(13) -0.0025(13) 0.0013(13)
C19 0.0206(16) 0.041(2) 0.0383(18) -0.0130(15) -0.0006(14) -0.0016(15)
C1 0.0325(17) 0.0248(16) 0.0196(13) -0.0037(12) 0.0022(12) -0.0033(14)
C4 0.040(2) 0.0317(18) 0.0271(16) -0.0072(14) -0.0037(14) -0.0017(16)
C34 0.041(2) 0.0253(16) 0.0218(15) 0.0015(13) 0.0002(14) -0.0045(15)
C3 0.0313(18) 0.0300(17) 0.0220(14) 0.0015(13) 0.0000(13) -0.0047(14)
C31 0.0335(19) 0.0306(17) 0.0225(15) -0.0030(13) 0.0058(13) -0.0063(14)
C9 0.0361(19) 0.0223(16) 0.0285(16) -0.0048(12) -0.0036(14) 0.0040(14)
C7 0.0320(18) 0.0197(15) 0.0332(17) 0.0020(13) -0.0051(14) -0.0009(13)
C30 0.040(2) 0.0361(19) 0.0325(18) -0.0049(15) 0.0063(15) -0.0062(16)
C15 0.0263(17) 0.0262(16) 0.0322(16) -0.0065(13) -0.0012(13) 0.0042(14)
C6 0.035(2) 0.040(2) 0.0309(17) -0.0041(15) 0.0008(15) -0.0101(16)
C28 0.053(2) 0.048(2) 0.0250(16) -0.0115(16) 0.0102(16) -0.0271(19)
C5 0.0350(19) 0.0325(18) 0.0283(16) -0.0081(14) -0.0006(14) 0.0064(15)
C18 0.0241(17) 0.038(2) 0.0376(18) -0.0081(15) -0.0057(14) 0.0008(15)
N6 0.0241(14) 0.0343(15) 0.0248(13) -0.0039(11) 0.0012(11) -0.0014(12)
C17 0.0299(19) 0.0342(18) 0.0387(19) -0.0102(15) -0.0016(15) 0.0061(15)
C20 0.0257(18) 0.0384(19) 0.0362(18) -0.0137(15) 0.0037(14) -0.0003(15)
C32 0.035(2) 0.047(2) 0.0247(16) -0.0063(15) 0.0085(14) -0.0066(17)
C25 0.055(3) 0.059(3) 0.0242(17) -0.0156(17) 0.0136(16) -0.034(2)
C29 0.044(2) 0.044(2) 0.0322(18) -0.0131(16) 0.0145(16) -0.0120(18)
C33 0.034(2) 0.060(2) 0.0256(17) -0.0065(16) 0.0060(14) -0.0155(18)
C26 0.137(5) 0.063(3) 0.037(2) -0.022(2) 0.044(3) -0.069(3)
C27 0.116(4) 0.046(2) 0.0297(19) -0.0157(17) 0.029(2) -0.049(3)
C22 0.0357(19) 0.0344(17) 0.0207(14) -0.0031(13) 0.0041(13) -0.0159(15)
C23 0.0318(18) 0.0308(17) 0.0275(16) -0.0013(13) 0.0034(13) -0.0105(14)
C24 0.035(2) 0.039(2) 0.0333(18) -0.0106(15) 0.0052(15) -0.0119(16)
C21 0.0284(17) 0.0303(17) 0.0217(14) 0.0007(12) -0.0007(12) -0.0090(13)
O1W 0.0389(16) 0.0403(16) 0.077(2) -0.0141(15) -0.0100(15) 0.0159(14)
O2W 0.055(2) 0.077(3) 0.067(2) -0.0175(18) 0.0033(17) -0.0067(18)

loop_
_atom_type_symbol
_atom_type_description
_atom_type_scat_dispersion_real
_atom_type_scat_dispersion_imag
_atom_type_scat_source
C C 0.0033 0.0016 'International Tables Vol C Tables 4.2.6.8 and 6.1.1.4'
H H 0.0000 0.0000 'International Tables Vol C Tables 4.2.6.8 and 6.1.1.4'
N N 0.0061 0.0033 'International Tables Vol C Tables 4.2.6.8 and 6.1.1.4'
O O 0.0106 0.0060 'International Tables Vol C Tables 4.2.6.8 and 6.1.1.4'
Zn Zn 0.2839 1.4301 'International Tables Vol C Tables 4.2.6.8 and 6.1.1.4'

loop_
_geom_angle_atom_site_label_1
_geom_angle_atom_site_label_2
_geom_angle_atom_site_label_3
_geom_angle
_geom_angle_site_symmetry_1
_geom_angle_site_symmetry_3
_geom_angle_publ_flag
N1 Zn1 N6 96.57(10) . 6_656 ?
N1 Zn1 O7 158.10(10) . . ?
N6 Zn1 O7 91.57(10) 6_656 . ?
N1 Zn1 O4 98.26(10) . 6_565 ?
N6 Zn1 O4 94.05(9) 6_656 6_565 ?
O7 Zn1 O4 101.42(9) . 6_565 ?
N1 Zn1 O6 97.55(10) . . ?
N6 Zn1 O6 96.56(9) 6_656 . ?
O7 Zn1 O6 61.22(9) . . ?
O4 Zn1 O6 159.79(9) 6_565 . ?
N1 Zn1 O3 92.33(9) . 6_565 ?
N6 Zn1 O3 153.08(9) 6_656 6_565 ?
O7 Zn1 O3 89.46(8) . 6_565 ?
O4 Zn1 O3 59.46(8) 6_565 6_565 ?
O6 Zn1 O3 107.42(8) . 6_565 ?
N1 Zn1 C34 128.18(11) . . ?
N6 Zn1 C34 92.22(10) 6_656 . ?
O7 Zn1 C34 30.77(10) . . ?
O4 Zn1 C34 131.97(11) 6_565 . ?
O6 Zn1 C34 30.64(10) . . ?
O3 Zn1 C34 102.11(9) 6_565 . ?
N1 Zn1 C21 97.01(10) . 6_565 ?
N6 Zn1 C21 123.62(10) 6_656 6_565 ?
O7 Zn1 C21 95.30(9) . 6_565 ?
O4 Zn1 C21 29.82(9) 6_565 6_565 ?
O6 Zn1 C21 135.00(10) . 6_565 ?
O3 Zn1 C21 29.66(8) 6_565 6_565 ?
C34 Zn1 C21 119.55(11) . 6_565 ?
C21 O3 Zn1 86.66(18) . 6_566 ?
C34 O6 Zn1 86.96(19) . . ?
C15 N5 N4 115.4(3) . . ?
C21 O4 Zn1 93.78(18) . 6_566 ?
C34 O7 Zn1 90.3(2) . . ?
C1 N1 C5 117.1(3) . . ?
C1 N1 Zn1 125.8(2) . . ?
C5 N1 Zn1 117.1(2) . . ?
C14 N4 N5 119.6(3) . . ?
C14 N4 H4 120.2 . . ?
N5 N4 H4 120.2 . . ?
C6 N2 N3 117.1(3) . . ?
C9 C8 C13 119.1(3) . . ?
C9 C8 C7 123.6(3) . . ?
C13 C8 C7 117.3(3) . . ?
O2 C14 N4 122.9(3) . . ?
O2 C14 C12 122.5(3) . . ?
N4 C14 C12 114.7(3) . . ?
N2 N3 C7 117.3(3) . . ?
N2 N3 H3 121.3 . . ?
C7 N3 H3 121.3 . . ?
C17 C16 C19 117.9(3) . . ?
C17 C16 C15 119.7(3) . . ?
C19 C16 C15 122.4(3) . . ?
C12 C13 C8 121.1(3) . . ?
C12 C13 H13 119.5 . . ?
C8 C13 H13 119.5 . . ?
C1 C2 C3 119.1(3) . . ?
C1 C2 H2 120.4 . . ?
C3 C2 H2 120.4 . . ?
C13 C12 C11 119.0(3) . . ?
C13 C12 C14 118.6(3) . . ?
C11 C12 C14 122.3(3) . . ?
C28 O5 C25 119.2(3) . . ?
C11 C10 C9 120.4(3) . . ?
C11 C10 H10 119.8 . . ?
C9 C10 H10 119.8 . . ?
C10 C11 C12 120.2(3) . . ?
C10 C11 H11 119.9 . . ?
C12 C11 H11 119.9 . . ?
C20 C19 C16 118.7(3) . . ?
C20 C19 H19 120.6 . . ?
C16 C19 H19 120.6 . . ?
N1 C1 C2 123.3(3) . . ?
N1 C1 H1 118.3 . . ?
C2 C1 H1 118.3 . . ?
C5 C4 C3 119.8(3) . . ?
C5 C4 H4A 120.1 . . ?
C3 C4 H4A 120.1 . . ?
O6 C34 O7 120.8(3) . . ?
O6 C34 C31 120.7(3) . . ?
O7 C34 C31 118.5(3) . . ?
O6 C34 Zn1 62.40(16) . . ?
O7 C34 Zn1 58.91(16) . . ?
C31 C34 Zn1 169.9(2) . . ?
C4 C3 C2 117.4(3) . . ?
C4 C3 C6 120.5(3) . . ?
C2 C3 C6 122.0(3) . . ?
C32 C31 C30 119.5(3) . . ?
C32 C31 C34 120.1(3) . . ?
C30 C31 C34 120.4(3) . . ?
C10 C9 C8 120.1(3) . . ?
C10 C9 H9 119.9 . . ?
C8 C9 H9 119.9 . . ?
O1 C7 N3 122.7(3) . . ?
O1 C7 C8 121.5(3) . . ?
N3 C7 C8 115.8(3) . . ?
C29 C30 C31 120.1(3) . . ?
C29 C30 H30 119.9 . . ?
C31 C30 H30 119.9 . . ?
N5 C15 C16 119.6(3) . . ?
N5 C15 H15 120.2 . . ?
C16 C15 H15 120.2 . . ?
N2 C6 C3 117.0(3) . . ?
N2 C6 H6 121.5 . . ?
C3 C6 H6 121.5 . . ?
C29 C28 C33 121.5(3) . . ?
C29 C28 O5 123.6(3) . . ?
C33 C28 O5 114.9(3) . . ?
N1 C5 C4 123.2(3) . . ?
N1 C5 H5 118.4 . . ?
C4 C5 H5 118.4 . . ?
N6 C18 C17 123.1(3) . . ?
N6 C18 H18 118.5 . . ?
C17 C18 H18 118.5 . . ?
C20 N6 C18 117.5(3) . . ?
C20 N6 Zn1 118.1(2) . 6_455 ?
C18 N6 Zn1 124.1(2) . 6_455 ?
C18 C17 C16 119.2(3) . . ?
C18 C17 H17 120.4 . . ?
C16 C17 H17 120.4 . . ?
N6 C20 C19 123.6(3) . . ?
N6 C20 H20 118.2 . . ?
C19 C20 H20 118.2 . . ?
C33 C32 C31 120.3(3) . . ?
C33 C32 H32 119.8 . . ?
C31 C32 H32 119.8 . . ?
C26 C25 C24 121.1(3) . . ?
C26 C25 O5 117.4(3) . . ?
C24 C25 O5 121.3(3) . . ?
C28 C29 C30 119.3(3) . . ?
C28 C29 H29 120.4 . . ?
C30 C29 H29 120.4 . . ?
C28 C33 C32 119.3(3) . . ?
C28 C33 H33 120.3 . . ?
C32 C33 H33 120.3 . . ?
C25 C26 C27 119.6(4) . . ?
C25 C26 H26 120.2 . . ?
C27 C26 H26 120.2 . . ?
C22 C27 C26 120.6(4) . . ?
C22 C27 H27 119.7 . . ?
C26 C27 H27 119.7 . . ?
C27 C22 C23 118.9(3) . . ?
C27 C22 C21 120.4(3) . . ?
C23 C22 C21 120.7(3) . . ?
C24 C23 C22 121.0(3) . . ?
C24 C23 H23 119.5 . . ?
C22 C23 H23 119.5 . . ?
C25 C24 C23 118.7(3) . . ?
C25 C24 H24 120.6 . . ?
C23 C24 H24 120.6 . . ?
O3 C21 O4 120.0(3) . . ?
O3 C21 C22 119.7(3) . . ?
O4 C21 C22 120.3(3) . . ?
O3 C21 Zn1 63.67(16) . 6_566 ?
O4 C21 Zn1 56.40(15) . 6_566 ?
C22 C21 Zn1 175.8(2) . 6_566 ?
H1W1 O1W H2W1 100(4) . . ?
H1W2 O2W H2W2 109(2) . . ?

loop_
_geom_bond_atom_site_label_1
_geom_bond_atom_site_label_2
_geom_bond_distance
_geom_bond_site_symmetry_2
_geom_bond_publ_flag
Zn1 N1 2.070(3) . ?
Zn1 N6 2.099(3) 6_656 ?
Zn1 O7 2.116(2) . ?
Zn1 O4 2.125(2) 6_565 ?
Zn1 O6 2.193(2) . ?
Zn1 O3 2.286(2) 6_565 ?
Zn1 C34 2.471(3) . ?
Zn1 C21 2.546(3) 6_565 ?
O3 C21 1.262(4) . ?
O3 Zn1 2.286(2) 6_566 ?
O6 C34 1.261(4) . ?
O2 C14 1.227(4) . ?
O1 C7 1.214(4) . ?
N5 C15 1.283(4) . ?
N5 N4 1.368(3) . ?
O4 C21 1.269(4) . ?
O4 Zn1 2.125(2) 6_566 ?
O7 C34 1.264(4) . ?
N1 C1 1.334(4) . ?
N1 C5 1.357(4) . ?
N4 C14 1.362(4) . ?
N4 H4 0.8800 . ?
N2 C6 1.284(4) . ?
N2 N3 1.367(4) . ?
C8 C9 1.392(5) . ?
C8 C13 1.394(4) . ?
C8 C7 1.501(4) . ?
C14 C12 1.498(4) . ?
N3 C7 1.379(4) . ?
N3 H3 0.8800 . ?
C16 C17 1.384(4) . ?
C16 C19 1.391(4) . ?
C16 C15 1.456(4) . ?
C13 C12 1.386(4) . ?
C13 H13 0.9500 . ?
C2 C1 1.383(4) . ?
C2 C3 1.400(4) . ?
C2 H2 0.9500 . ?
C12 C11 1.397(4) . ?
O5 C28 1.390(4) . ?
O5 C25 1.394(4) . ?
C10 C11 1.381(4) . ?
C10 C9 1.387(4) . ?
C10 H10 0.9500 . ?
C11 H11 0.9500 . ?
C19 C20 1.380(4) . ?
C19 H19 0.9500 . ?
C1 H1 0.9500 . ?
C4 C5 1.365(5) . ?
C4 C3 1.386(5) . ?
C4 H4A 0.9500 . ?
C34 C31 1.497(4) . ?
C3 C6 1.463(5) . ?
C31 C32 1.391(5) . ?
C31 C30 1.398(5) . ?
C9 H9 0.9500 . ?
C30 C29 1.393(5) . ?
C30 H30 0.9500 . ?
C15 H15 0.9500 . ?
C6 H6 0.9500 . ?
C28 C29 1.377(5) . ?
C28 C33 1.383(5) . ?
C5 H5 0.9500 . ?
C18 N6 1.337(4) . ?
C18 C17 1.381(5) . ?
C18 H18 0.9500 . ?
N6 C20 1.328(4) . ?
N6 Zn1 2.099(3) 6_455 ?
C17 H17 0.9500 . ?
C20 H20 0.9500 . ?
C32 C33 1.388(5) . ?
C32 H32 0.9500 . ?
C25 C26 1.377(6) . ?
C25 C24 1.377(5) . ?
C29 H29 0.9500 . ?
C33 H33 0.9500 . ?
C26 C27 1.385(5) . ?
C26 H26 0.9500 . ?
C27 C22 1.377(5) . ?
C27 H27 0.9500 . ?
C22 C23 1.393(5) . ?
C22 C21 1.486(4) . ?
C23 C24 1.385(4) . ?
C23 H23 0.9500 . ?
C24 H24 0.9500 . ?
C21 Zn1 2.546(3) 6_566 ?
O1W H1W1 0.89(5) . ?
O1W H2W1 0.82(5) . ?
O2W H1W2 0.842(10) . ?
O2W H2W2 0.837(10) . ?

loop_
_geom_hbond_atom_site_label_D
_geom_hbond_atom_site_label_H
_geom_hbond_atom_site_label_A
_geom_hbond_distance_DH
_geom_hbond_distance_HA
_geom_hbond_distance_DA
_geom_hbond_angle_DHA
_geom_hbond_site_symmetry_A
N4 H4 O3 0.88 2.00 2.822(3) 154.3 4_445
N3 H3 O2W 0.88 2.08 2.910(5) 156.8 .
C2 H2 O6 0.95 2.53 3.365(4) 146.2 2
C19 H19 O1W 0.95 2.55 3.372(4) 144.3 5
C4 H4A O5 0.95 2.50 3.339(5) 147.2 4_545
C15 H15 O3 0.95 2.29 3.099(4) 142.4 4_445
C6 H6 O2W 0.95 2.42 3.218(5) 141.7 .
C5 H5 O4 0.95 2.61 3.204(4) 120.7 6_565
C20 H20 O7 0.95 2.57 3.059(4) 112.0 6_455
C24 H24 O1 0.95 2.53 3.183(4) 125.9 8_556
O1W H1W1 O4 0.89(5) 2.03(5) 2.787(4) 142(4) 6_565
O1W H2W1 O2 0.82(5) 2.10(5) 2.917(4) 172(5) 5
O2W H1W2 O1W 0.842(10) 1.881(13) 2.720(5) 174(4) 1_455

loop_
_geom_torsion_atom_site_label_1
_geom_torsion_atom_site_label_2
_geom_torsion_atom_site_label_3
_geom_torsion_atom_site_label_4
_geom_torsion
_geom_torsion_site_symmetry_1
_geom_torsion_site_symmetry_2
_geom_torsion_site_symmetry_3
_geom_torsion_site_symmetry_4
_geom_torsion_publ_flag
C15 N5 N4 C14 179.9(3) . . . . ?
N5 N4 C14 O2 1.7(5) . . . . ?
N5 N4 C14 C12 -177.3(3) . . . . ?
C6 N2 N3 C7 174.3(3) . . . . ?
C9 C8 C13 C12 0.2(4) . . . . ?
C7 C8 C13 C12 177.9(3) . . . . ?
C8 C13 C12 C11 -0.6(4) . . . . ?
C8 C13 C12 C14 -177.2(3) . . . . ?
O2 C14 C12 C13 13.6(4) . . . . ?
N4 C14 C12 C13 -167.4(3) . . . . ?
O2 C14 C12 C11 -163.0(3) . . . . ?
N4 C14 C12 C11 16.0(4) . . . . ?
C9 C10 C11 C12 -1.0(5) . . . . ?
C13 C12 C11 C10 1.0(5) . . . . ?
C14 C12 C11 C10 177.5(3) . . . . ?
C17 C16 C19 C20 -1.7(5) . . . . ?
C15 C16 C19 C20 177.0(3) . . . . ?
C5 N1 C1 C2 -1.3(5) . . . . ?
Zn1 N1 C1 C2 -178.7(2) . . . . ?
C3 C2 C1 N1 0.1(5) . . . . ?
Zn1 O6 C34 O7 8.5(3) . . . . ?
Zn1 O6 C34 C31 -168.9(3) . . . . ?
Zn1 O7 C34 O6 -8.8(3) . . . . ?
Zn1 O7 C34 C31 168.7(3) . . . . ?
C5 C4 C3 C2 -1.9(5) . . . . ?
C5 C4 C3 C6 176.4(3) . . . . ?
C1 C2 C3 C4 1.5(5) . . . . ?
C1 C2 C3 C6 -176.8(3) . . . . ?
O6 C34 C31 C32 170.4(3) . . . . ?
O7 C34 C31 C32 -7.1(5) . . . . ?
Zn1 C34 C31 C32 65.4(15) . . . . ?
O6 C34 C31 C30 -6.9(5) . . . . ?
O7 C34 C31 C30 175.6(3) . . . . ?
Zn1 C34 C31 C30 -111.9(14) . . . . ?
C11 C10 C9 C8 0.6(5) . . . . ?
C13 C8 C9 C10 -0.2(5) . . . . ?
C7 C8 C9 C10 -177.8(3) . . . . ?
N2 N3 C7 O1 -1.6(5) . . . . ?
N2 N3 C7 C8 177.0(3) . . . . ?
C9 C8 C7 O1 -175.8(3) . . . . ?
C13 C8 C7 O1 6.6(5) . . . . ?
C9 C8 C7 N3 5.6(4) . . . . ?
C13 C8 C7 N3 -172.0(3) . . . . ?
C32 C31 C30 C29 0.5(5) . . . . ?
C34 C31 C30 C29 177.8(3) . . . . ?
N4 N5 C15 C16 -178.1(3) . . . . ?
C17 C16 C15 N5 174.4(3) . . . . ?
C19 C16 C15 N5 -4.3(5) . . . . ?
N3 N2 C6 C3 -179.7(3) . . . . ?
C4 C3 C6 N2 -7.8(5) . . . . ?
C2 C3 C6 N2 170.5(3) . . . . ?
C25 O5 C28 C29 30.6(6) . . . . ?
C25 O5 C28 C33 -153.1(4) . . . . ?
C1 N1 C5 C4 0.8(5) . . . . ?
Zn1 N1 C5 C4 178.5(3) . . . . ?
C3 C4 C5 N1 0.8(5) . . . . ?
C17 C18 N6 C20 -1.0(5) . . . . ?
C17 C18 N6 Zn1 172.2(3) . . . 6_455 ?
N6 C18 C17 C16 -1.0(6) . . . . ?
C19 C16 C17 C18 2.3(5) . . . . ?
C15 C16 C17 C18 -176.4(3) . . . . ?
C18 N6 C20 C19 1.7(5) . . . . ?
Zn1 N6 C20 C19 -171.9(3) 6_455 . . . ?
C16 C19 C20 N6 -0.3(6) . . . . ?
C30 C31 C32 C33 -0.6(5) . . . . ?
C34 C31 C32 C33 -177.9(3) . . . . ?
C28 O5 C25 C26 -130.8(5) . . . . ?
C28 O5 C25 C24 53.5(6) . . . . ?
C33 C28 C29 C30 0.3(6) . . . . ?
O5 C28 C29 C30 176.4(3) . . . . ?
C31 C30 C29 C28 -0.4(6) . . . . ?
C29 C28 C33 C32 -0.3(6) . . . . ?
O5 C28 C33 C32 -176.7(3) . . . . ?
C31 C32 C33 C28 0.5(6) . . . . ?
C24 C25 C26 C27 1.0(8) . . . . ?
O5 C25 C26 C27 -174.7(5) . . . . ?
C25 C26 C27 C22 -0.6(9) . . . . ?
C26 C27 C22 C23 0.2(7) . . . . ?
C26 C27 C22 C21 179.8(5) . . . . ?
C27 C22 C23 C24 -0.2(6) . . . . ?
C21 C22 C23 C24 -179.8(3) . . . . ?
C26 C25 C24 C23 -0.9(7) . . . . ?
O5 C25 C24 C23 174.6(3) . . . . ?
C22 C23 C24 C25 0.5(6) . . . . ?
Zn1 O3 C21 O4 -3.2(3) 6_566 . . . ?
Zn1 O3 C21 C22 177.1(3) 6_566 . . . ?
Zn1 O4 C21 O3 3.4(3) 6_566 . . . ?
Zn1 O4 C21 C22 -176.9(3) 6_566 . . . ?
C27 C22 C21 O3 174.3(4) . . . . ?
C23 C22 C21 O3 -6.1(5) . . . . ?
C27 C22 C21 O4 -5.4(5) . . . . ?
C23 C22 C21 O4 174.2(3) . . . . ?
